data_2104252
loop_
_publ_author_name
'Lemmerer, Andreas'
'B\'athori, Nikoletta B.'
'Bourne, Susan A.'

_publ_section_title
;
 Chiral carboxylic acids and their effects on melting-point behaviour
 in co-crystals with isonicotinamide
;
_journal_issue 6
_journal_name_full 'Acta Crystallographica Section B'
_journal_page_first 780
_journal_page_last 790
_journal_paper_doi 10.1107/S0108768108034526
_journal_volume 64
_journal_year 2008
_chemical_formula_moiety 'C10 H12 O2, C6 H6 N2 O'
_chemical_formula_sum 'C16 H18 N2 O3'
_chemical_formula_weight 286.32
_chemical_melting_point 377
_chemical_name_systematic
;
 ((RS)-2-phenylbutyric acid).(iso-nicotinamide)
;
_space_group_IT_number 2
_symmetry_cell_setting triclinic
_symmetry_space_group_name_Hall '-P 1'
_symmetry_space_group_name_H-M 'P -1'
_atom_sites_solution_hydrogens geom
_atom_sites_solution_primary direct
_atom_sites_solution_secondary difmap
_audit_conform_dict_name cif_core.dic
_audit_conform_dict_version 2.3
_audit_creation_method 'WinGX routine CIF_UPDATE'
_cell_angle_alpha 102.056(5)
_cell_angle_beta 93.206(4)
_cell_angle_gamma 103.524(5)
_cell_formula_units_Z 2
_cell_length_a 5.7543(5)
_cell_length_b 9.6867(8)
_cell_length_c 13.7434(12)
_cell_measurement_reflns_used 12733
_cell_measurement_temperature 173(2)
_cell_measurement_theta_max 28.7
_cell_measurement_theta_min 0.41
_cell_volume 723.96(11)
_computing_cell_refinement 'DENZO-SMN (Otwinowski & Minor, 1997)'
_computing_data_collection 'COLLECT (Nonius, 2000)'
_computing_data_reduction DENZO-SMN
_computing_molecular_graphics
;
Ortep-3 for Windows (Farrugia, 1997) and DIAMOND (Brandenburg, 1999)
;
_computing_publication_material
;
WinGX publication routines (Farrugia, 1999) and PLATON (Spek, 2002)
;
_computing_structure_refinement 'SHELXL-97 (Sheldrick, 1997)'
_computing_structure_solution 'SHELXS-97 (Sheldrick, 1997)'
_diffrn_ambient_temperature 173(2)
_diffrn_measured_fraction_theta_full 0.998
_diffrn_measured_fraction_theta_max 0.998
_diffrn_measurement_device_type 'Nonius KappaCCD area-detector'
_diffrn_measurement_method '2.0\% \f and \w scans'
_diffrn_radiation_monochromator graphite
_diffrn_radiation_type MoK\a
_diffrn_radiation_wavelength 0.71073
_diffrn_reflns_av_R_equivalents 0.0611
_diffrn_reflns_limit_h_max 6
_diffrn_reflns_limit_h_min -7
_diffrn_reflns_limit_k_max 12
_diffrn_reflns_limit_k_min -12
_diffrn_reflns_limit_l_max 18
_diffrn_reflns_limit_l_min -18
_diffrn_reflns_number 12417
_diffrn_reflns_theta_full 27.99
_diffrn_reflns_theta_max 27.99
_diffrn_reflns_theta_min 2.97
_diffrn_standards_number 0
_exptl_absorpt_coefficient_mu 0.092
_exptl_absorpt_correction_T_max 0.9935
_exptl_absorpt_correction_T_min 0.9696
_exptl_absorpt_correction_type integration
_exptl_absorpt_process_details 'Bruker XPREP (Bruker, 1999)'
_exptl_crystal_colour colourless
_exptl_crystal_density_diffrn 1.313
_exptl_crystal_density_method 'not measured'
_exptl_crystal_description block
_exptl_crystal_F_000 304
_exptl_crystal_size_max 0.4
_exptl_crystal_size_mid 0.16
_exptl_crystal_size_min 0.13
_refine_diff_density_max 0.31
_refine_diff_density_min -0.213
_refine_ls_extinction_method none
_refine_ls_goodness_of_fit_ref 1.054
_refine_ls_hydrogen_treatment mixed
_refine_ls_matrix_type full
_refine_ls_number_parameters 200
_refine_ls_number_reflns 3488
_refine_ls_number_restraints 0
_refine_ls_restrained_S_all 1.054
_refine_ls_R_factor_all 0.0632
_refine_ls_R_factor_gt 0.0447
_refine_ls_shift/su_max 0
_refine_ls_shift/su_mean 0
_refine_ls_structure_factor_coef Fsqd
_refine_ls_weighting_details 'calc w=1/[\s^2^(Fo^2^)+(0.0588P)^2^+0.1607P] where P=(Fo^2^+2Fc^2^)/3'
_refine_ls_weighting_scheme calc
_refine_ls_wR_factor_gt 0.1125
_refine_ls_wR_factor_ref 0.1233
_reflns_number_gt 2674
_reflns_number_total 3488
_reflns_threshold_expression >2sigma(I)
_cod_data_source_file bs5070.cif
_cod_data_source_block VII
_cod_depositor_comments
;
The following automatic conversions were performed:
'_symmetry_cell_setting' value 'Triclinic' changed to 'triclinic'
according to '/home/saulius/struct/CIF-dictionaries/cif_core.dic'
dictionary named 'cif_core.dic' version 2.4.1 from 2010-06-29.

Automatic conversion script
Id: cif_fix_enum 1527 2010-12-29 10:47:43Z saulius 

The following automatic conversions were performed:

'_symmetry_cell_setting' value 'Triclinic' changed to 'triclinic'
according to /home/saulius/struct/CIF-dictionaries/cif_core.dic
dictionary named 'cif_core.dic' version 2.4.1 from 2010-06-29.

Automatic conversion script
Id: cif_fix_values 1715 2011-07-08 13:25:40Z adriana 
;
_cod_original_cell_volume 723.95(11)
_cod_original_sg_symbol_H-M P-1
_cod_database_code 2104252

loop_
_symmetry_equiv_pos_as_xyz
'x, y, z'
'-x, -y, -z'

loop_
_atom_site_type_symbol
_atom_site_label
_atom_site_fract_x
_atom_site_fract_y
_atom_site_fract_z
_atom_site_U_iso_or_equiv
_atom_site_adp_type
_atom_site_calc_flag
_atom_site_refinement_flags
_atom_site_occupancy
C C1 1.0993(2) 1.27176(13) 0.27501(9) 0.0223(3) Uani d . 1
C C2 1.2119(2) 1.37726(13) 0.21221(9) 0.0230(3) Uani d . 1
H H2 1.1204 1.454 0.2175 0.028 Uiso calc R 1
C C3 1.4736(2) 1.45377(14) 0.25103(10) 0.0272(3) Uani d . 1
H H3A 1.4834 1.5026 0.3226 0.033 Uiso calc R 1
H H3B 1.5686 1.38 0.2461 0.033 Uiso calc R 1
C C4 1.5827(3) 1.56634(15) 0.19302(11) 0.0341(3) Uani d . 1
H H4A 1.576 1.5183 0.1223 0.051 Uiso calc R 1
H H4B 1.7506 1.6121 0.2204 0.051 Uiso calc R 1
H H4C 1.4919 1.641 0.199 0.051 Uiso calc R 1
C C5 1.1762(2) 1.29438(13) 0.10261(9) 0.0233(3) Uani d . 1
C C6 1.0000(3) 1.31167(16) 0.03669(10) 0.0314(3) Uani d . 1
H H6 0.9041 1.3768 0.0597 0.038 Uiso calc R 1
C C7 0.9617(3) 1.23514(17) -0.06253(11) 0.0370(3) Uani d . 1
H H7 0.8397 1.248 -0.1068 0.044 Uiso calc R 1
C C8 1.1004(3) 1.14029(16) -0.09719(11) 0.0335(3) Uani d . 1
H H8 1.0745 1.088 -0.1651 0.04 Uiso calc R 1
C C9 1.2771(3) 1.12223(16) -0.03219(11) 0.0358(3) Uani d . 1
H H9 1.3728 1.0571 -0.0555 0.043 Uiso calc R 1
C C10 1.3155(3) 1.19900(15) 0.06721(10) 0.0312(3) Uani d . 1
H H10 1.4379 1.1862 0.1113 0.037 Uiso calc R 1
O O1 0.86748(17) 1.21733(11) 0.24787(7) 0.0296(2) Uani d . 1
H H1 0.802(3) 1.1491(19) 0.2822(13) 0.036 Uiso d . 1
O O2 1.20778(18) 1.23927(11) 0.34169(8) 0.0349(3) Uani d . 1
C C11 0.3800(2) 0.78402(13) 0.41102(9) 0.0205(3) Uani d . 1
C C12 0.6229(2) 0.84249(14) 0.44203(10) 0.0247(3) Uani d . 1
H H12 0.7031 0.8073 0.4903 0.03 Uiso calc R 1
C C13 0.7465(2) 0.95373(14) 0.40092(10) 0.0262(3) Uani d . 1
H H13 0.9131 0.9934 0.4222 0.031 Uiso calc R 1
C C14 0.4102(2) 0.94987(14) 0.30258(10) 0.0258(3) Uani d . 1
H H14 0.3352 0.9867 0.2538 0.031 Uiso calc R 1
C C15 0.2726(2) 0.83796(14) 0.33904(9) 0.0243(3) Uani d . 1
H H15 0.1071 0.7987 0.3151 0.029 Uiso calc R 1
C C16 0.2221(2) 0.66348(13) 0.44988(9) 0.0235(3) Uani d . 1
N N1 0.3105(2) 0.62706(13) 0.52944(9) 0.0286(3) Uani d . 1
H H1S 0.209(3) 0.5544(18) 0.5524(12) 0.034 Uiso d . 1
H H1A 0.453(3) 0.6752(18) 0.5621(12) 0.034 Uiso d . 1
N N2 0.6436(2) 1.00800(12) 0.33303(8) 0.0244(3) Uani d . 1
O O3 0.01871(18) 0.60392(11) 0.40584(8) 0.0366(3) Uani d . 1

loop_
_atom_site_aniso_label
_atom_site_aniso_U_11
_atom_site_aniso_U_22
_atom_site_aniso_U_33
_atom_site_aniso_U_12
_atom_site_aniso_U_13
_atom_site_aniso_U_23
C1 0.0244(6) 0.0228(6) 0.0194(6) 0.0056(5) 0.0022(5) 0.0042(5)
C2 0.0245(7) 0.0223(6) 0.0237(6) 0.0059(5) 0.0027(5) 0.0085(5)
C3 0.0279(7) 0.0243(6) 0.0272(7) 0.0032(5) 0.0007(5) 0.0051(5)
C4 0.0336(8) 0.0282(7) 0.0365(8) -0.0010(6) 0.0052(6) 0.0082(6)
C5 0.0237(6) 0.0222(6) 0.0233(6) 0.0005(5) 0.0038(5) 0.0092(5)
C6 0.0302(7) 0.0373(8) 0.0282(7) 0.0115(6) 0.0028(6) 0.0074(6)
C7 0.0351(8) 0.0486(9) 0.0265(7) 0.0116(7) -0.0042(6) 0.0081(6)
C8 0.0382(8) 0.0360(7) 0.0215(6) 0.0029(6) 0.0036(6) 0.0032(6)
C9 0.0421(9) 0.0332(8) 0.0340(8) 0.0141(7) 0.0071(6) 0.0058(6)
C10 0.0350(8) 0.0324(7) 0.0282(7) 0.0109(6) -0.0004(6) 0.0093(6)
O1 0.0241(5) 0.0355(5) 0.0311(5) 0.0015(4) 0.0022(4) 0.0184(4)
O2 0.0305(5) 0.0406(6) 0.0348(6) 0.0028(4) -0.0040(4) 0.0200(5)
C11 0.0226(6) 0.0195(6) 0.0183(6) 0.0036(5) 0.0030(5) 0.0034(5)
C12 0.0226(6) 0.0280(6) 0.0232(6) 0.0039(5) -0.0004(5) 0.0087(5)
C13 0.0214(6) 0.0304(7) 0.0249(7) 0.0014(5) 0.0011(5) 0.0081(5)
C14 0.0291(7) 0.0253(6) 0.0228(6) 0.0050(5) -0.0009(5) 0.0082(5)
C15 0.0225(6) 0.0244(6) 0.0241(6) 0.0025(5) -0.0012(5) 0.0059(5)
C16 0.0238(7) 0.0226(6) 0.0228(6) 0.0025(5) 0.0019(5) 0.0064(5)
N1 0.0260(6) 0.0297(6) 0.0279(6) -0.0027(5) -0.0020(5) 0.0143(5)
N2 0.0262(6) 0.0241(5) 0.0212(5) 0.0021(4) 0.0024(4) 0.0061(4)
O3 0.0267(5) 0.0411(6) 0.0378(6) -0.0078(4) -0.0074(4) 0.0209(5)

loop_
_atom_type_symbol
_atom_type_description
_atom_type_scat_dispersion_real
_atom_type_scat_dispersion_imag
_atom_type_scat_source
C C 0.0033 0.0016 'International Tables Vol C Tables 4.2.6.8 and 6.1.1.4'
H H 0 0 'International Tables Vol C Tables 4.2.6.8 and 6.1.1.4'
N N 0.0061 0.0033 'International Tables Vol C Tables 4.2.6.8 and 6.1.1.4'
O O 0.0106 0.006 'International Tables Vol C Tables 4.2.6.8 and 6.1.1.4'

loop_
_exptl_crystal_face_index_h
_exptl_crystal_face_index_k
_exptl_crystal_face_index_l
_exptl_crystal_face_perp_dist
0 -1 1 0.08
2 -1 0 0.226
-2 1 4 0.182
2 -1 17 0.07
-1 0 -14 0.09
1 12 -13 0.056

loop_
_geom_angle_atom_site_label_1
_geom_angle_atom_site_label_2
_geom_angle_atom_site_label_3
_geom_angle
O2 C1 O1 123.06(12)
O2 C1 C2 125.04(12)
O1 C1 C2 111.90(10)
C3 C2 C1 112.04(10)
C3 C2 C5 113.61(11)
C1 C2 C5 108.45(10)
C3 C2 H2 107.5
C1 C2 H2 107.5
C5 C2 H2 107.5
C4 C3 C2 112.43(11)
C4 C3 H3A 109.1
C2 C3 H3A 109.1
C4 C3 H3B 109.1
C2 C3 H3B 109.1
H3A C3 H3B 107.8
C3 C4 H4A 109.5
C3 C4 H4B 109.5
H4A C4 H4B 109.5
C3 C4 H4C 109.5
H4A C4 H4C 109.5
H4B C4 H4C 109.5
C6 C5 C10 118.60(12)
C6 C5 C2 120.08(12)
C10 C5 C2 121.31(11)
C5 C6 C7 120.91(13)
C5 C6 H6 119.5
C7 C6 H6 119.5
C8 C7 C6 120.20(13)
C8 C7 H7 119.9
C6 C7 H7 119.9
C9 C8 C7 119.46(13)
C9 C8 H8 120.3
C7 C8 H8 120.3
C8 C9 C10 120.31(13)
C8 C9 H9 119.8
C10 C9 H9 119.8
C9 C10 C5 120.52(13)
C9 C10 H10 119.7
C5 C10 H10 119.7
C1 O1 H1 112.0(10)
C12 C11 C15 118.41(11)
C12 C11 C16 124.27(11)
C15 C11 C16 117.32(11)
C11 C12 C13 118.42(12)
C11 C12 H12 120.8
C13 C12 H12 120.8
N2 C13 C12 123.54(12)
N2 C13 H13 118.2
C12 C13 H13 118.2
N2 C14 C15 122.82(12)
N2 C14 H14 118.6
C15 C14 H14 118.6
C14 C15 C11 119.10(12)
C14 C15 H15 120.5
C11 C15 H15 120.5
O3 C16 N1 123.52(12)
O3 C16 C11 118.48(11)
N1 C16 C11 118.00(11)
C16 N1 H1S 116.2(10)
C16 N1 H1A 121.8(11)
H1S N1 H1A 121.7(14)
C14 N2 C13 117.69(11)

loop_
_geom_bond_atom_site_label_1
_geom_bond_atom_site_label_2
_geom_bond_distance
C1 O2 1.2153(15)
C1 O1 1.3152(16)
C1 C2 1.5265(17)
C2 C3 1.5248(18)
C2 C5 1.5294(17)
C2 H2 1
C3 C4 1.5224(19)
C3 H3A 0.99
C3 H3B 0.99
C4 H4A 0.98
C4 H4B 0.98
C4 H4C 0.98
C5 C6 1.3843(19)
C5 C10 1.3912(19)
C6 C7 1.388(2)
C6 H6 0.95
C7 C8 1.382(2)
C7 H7 0.95
C8 C9 1.382(2)
C8 H8 0.95
C9 C10 1.390(2)
C9 H9 0.95
C10 H10 0.95
O1 H1 0.914(19)
C11 C12 1.3853(18)
C11 C15 1.3900(17)
C11 C16 1.5143(17)
C12 C13 1.3880(18)
C12 H12 0.95
C13 N2 1.3365(17)
C13 H13 0.95
C14 N2 1.3342(17)
C14 C15 1.3869(18)
C14 H14 0.95
C15 H15 0.95
C16 O3 1.2359(16)
C16 N1 1.3275(17)
N1 H1S 0.925(18)
N1 H1A 0.886(18)

loop_
_geom_hbond_atom_site_label_D
_geom_hbond_atom_site_label_H
_geom_hbond_atom_site_label_A
_geom_hbond_site_symmetry_A
_geom_hbond_distance_DH
_geom_hbond_distance_HA
_geom_hbond_distance_DA
_geom_hbond_angle_DHA
O1 H1 N2 . 0.91(2) 1.75(2) 2.661(2) 172(2)
N1 H1S O3 2_566 0.93(2) 1.98(2) 2.902(2) 177(2)
N1 H1A O2 2_776 0.89(2) 2.18(2) 3.051(2) 169(2)

loop_
_geom_torsion_atom_site_label_1
_geom_torsion_atom_site_label_2
_geom_torsion_atom_site_label_3
_geom_torsion_atom_site_label_4
_geom_torsion
O2 C1 C2 C3 -7.26(18)
O1 C1 C2 C3 173.45(10)
O2 C1 C2 C5 118.94(14)
O1 C1 C2 C5 -60.35(13)
C1 C2 C3 C4 -176.32(11)
C5 C2 C3 C4 60.34(14)
C3 C2 C5 C6 -131.88(13)
C1 C2 C5 C6 102.84(14)
C3 C2 C5 C10 49.13(16)
C1 C2 C5 C10 -76.15(15)
C10 C5 C6 C7 0.3(2)
C2 C5 C6 C7 -178.67(13)
C5 C6 C7 C8 -0.2(2)
C6 C7 C8 C9 0.1(2)
C7 C8 C9 C10 -0.1(2)
C8 C9 C10 C5 0.3(2)
C6 C5 C10 C9 -0.4(2)
C2 C5 C10 C9 178.63(12)
C15 C11 C12 C13 1.03(18)
C16 C11 C12 C13 -179.45(12)
C11 C12 C13 N2 0.2(2)
N2 C14 C15 C11 0.6(2)
C12 C11 C15 C14 -1.37(18)
C16 C11 C15 C14 179.07(11)
C12 C11 C16 O3 -168.58(12)
C15 C11 C16 O3 10.94(18)
C12 C11 C16 N1 11.12(19)
C15 C11 C16 N1 -169.35(12)
C15 C14 N2 C13 0.63(19)
C12 C13 N2 C14 -1.00(19)
